data_1524704
loop_
_publ_author_name
'Klepp, A.'
'Parthe, E.'

_publ_section_title
;
 Phase relationship of ternary rare earth-transition metal alloys with Cr
 B and Fe B structures of stacking variants
;
_journal_name_full 'Journal of the Less-Common Metals'
_journal_page_first 181
_journal_page_last 194
_journal_volume 85
_journal_year 1982
_chemical_formula_sum 'Dy Ni0.35 Pd0.65'
_chemical_name_systematic 'Dy (Ni0.35 Pd0.65)'
_space_group_IT_number 11
_symmetry_space_group_name_Hall '-P 2yb'
_symmetry_space_group_name_H-M 'P 1 21/m 1'
_cell_angle_alpha 90
_cell_angle_beta 96.73
_cell_angle_gamma 90
_cell_formula_units_Z 6
_cell_length_a 10.47
_cell_length_b 4.455
_cell_length_c 5.501
_cell_volume 254.820
_citation_journal_id_ASTM JCOMAH
_cod_data_source_file Klepp_JCOMAH_1982_1806.cif
_cod_data_source_block Dy1Ni0.35Pd0.65
_cod_original_cell_volume 254.8198
_cod_original_formula_sum 'Dy1 Ni0.35 Pd0.65'
_cod_database_code 1524704

loop_
_symmetry_equiv_pos_as_xyz
x,y,z
-x,y+1/2,-z
-x,-y,-z
x,-y-1/2,z

loop_
_atom_site_label
_atom_site_type_symbol
_atom_site_fract_x
_atom_site_fract_y
_atom_site_fract_z
_atom_site_occupancy
_atom_site_U_iso_or_equiv
Dy1 Dy 0.1207 0.25 0.8865 1 0.0
Pd3 Pd 0.6947 0.25 0.079 0.65 0.0
Dy2 Dy 0.4547 0.25 0.7441 1 0.0
Pd1 Pd 0.0263 0.25 0.358 0.65 0.0
Pd2 Pd 0.3598 0.25 0.227 0.65 0.0
Ni2 Ni 0.3598 0.25 0.227 0.35 0.0
Ni1 Ni 0.0263 0.25 0.358 0.35 0.0
Dy3 Dy 0.7883 0.25 0.5943 1 0.0
Ni3 Ni 0.6947 0.25 0.079 0.35 0.0
